data_7056650
loop_
_publ_author_name
'Fei, Fan'
'Lu, Taotao'
'Chen, Xue-tai'
'Xue, Ziling Ben'

_publ_section_title
;
 Synthesis and structural characterization of metal complexes with
 macrocyclic tetracarbene ligands
;
_journal_name_full 'New J. Chem.'
_journal_paper_doi 10.1039/C7NJ02485A
_journal_year 2017
_chemical_formula_sum 'C264 H288 Ag12 F72 N48 P12'
_chemical_formula_weight 7167.49
_space_group_crystal_system orthorhombic
_space_group_IT_number 70
_space_group_name_Hall '-F 2uv 2vw'
_space_group_name_H-M_alt 'F d d d'
_symmetry_space_group_name_Hall '-F 2uv 2vw'
_symmetry_space_group_name_H-M 'F d d d :2'
_atom_sites_solution_hydrogens geom
_audit_creation_method SHELXL-2014/6
_audit_update_record
;
2017-09-05 deposited with the CCDC.
2017-09-29 downloaded from the CCDC.
;
_cell_angle_alpha 90
_cell_angle_beta 90
_cell_angle_gamma 90
_cell_formula_units_Z 8
_cell_length_a 31.573(2)
_cell_length_b 43.500(3)
_cell_length_c 45.318(3)
_cell_measurement_reflns_used 9961
_cell_measurement_temperature 120(2)
_cell_measurement_theta_max 22.58
_cell_measurement_theta_min 2.38
_cell_volume 62241(7)
_computing_cell_refinement 'Bruker FRAMBO'
_computing_data_collection 'Bruker FRAMBO'
_computing_data_reduction 'Bruker SAINT'
_computing_molecular_graphics 'Bruker SHELXTL'
_computing_publication_material 'Bruker SHELXTL'
_computing_structure_refinement 'SHELXL-2014/7 (Sheldrick, 2014)'
_computing_structure_solution 'SHELXS-97 (Sheldrick, 1990)'
_diffrn_ambient_temperature 120(2)
_diffrn_measured_fraction_theta_full 0.972
_diffrn_measured_fraction_theta_max 0.997
_diffrn_measurement_device_type 'CCD area detector'
_diffrn_measurement_method 'phi and omega scans'
_diffrn_radiation_type MoK\a
_diffrn_radiation_wavelength 0.71073
_diffrn_reflns_av_R_equivalents 0.0571
_diffrn_reflns_av_unetI/netI 0.0347
_diffrn_reflns_Laue_measured_fraction_full 0.972
_diffrn_reflns_Laue_measured_fraction_max 0.997
_diffrn_reflns_limit_h_max 37
_diffrn_reflns_limit_h_min -24
_diffrn_reflns_limit_k_max 51
_diffrn_reflns_limit_k_min -51
_diffrn_reflns_limit_l_max 53
_diffrn_reflns_limit_l_min -53
_diffrn_reflns_number 114889
_diffrn_reflns_point_group_measured_fraction_full 0.972
_diffrn_reflns_point_group_measured_fraction_max 0.997
_diffrn_reflns_theta_full 25.242
_diffrn_reflns_theta_max 25.019
_diffrn_reflns_theta_min 0.915
_exptl_absorpt_coefficient_mu 0.898
_exptl_absorpt_correction_T_max 0.7681
_exptl_absorpt_correction_T_min 0.7498
_exptl_absorpt_correction_type multi-scan
_exptl_absorpt_process_details sadabs
_exptl_crystal_colour colorless
_exptl_crystal_density_diffrn 1.530
_exptl_crystal_description block
_exptl_crystal_F_000 28800
_exptl_crystal_size_max 0.340
_exptl_crystal_size_mid 0.320
_exptl_crystal_size_min 0.310
_platon_squeeze_details
;
;
_refine_diff_density_max 1.577
_refine_diff_density_min -0.908
_refine_diff_density_rms 0.149
_refine_ls_extinction_method none
_refine_ls_goodness_of_fit_ref 0.991
_refine_ls_hydrogen_treatment constr
_refine_ls_matrix_type full
_refine_ls_number_parameters 955
_refine_ls_number_reflns 13704
_refine_ls_number_restraints 576
_refine_ls_restrained_S_all 1.040
_refine_ls_R_factor_all 0.1189
_refine_ls_R_factor_gt 0.0973
_refine_ls_shift/su_max 0.001
_refine_ls_shift/su_mean 0.000
_refine_ls_structure_factor_coef Fsqd
_refine_ls_weighting_details 'w=1/[\s^2^(Fo^2^)+(0.1466P)^2^+1915.3652P] where P=(Fo^2^+2Fc^2^)/3'
_refine_ls_weighting_scheme calc
_refine_ls_wR_factor_gt 0.2627
_refine_ls_wR_factor_ref 0.2792
_reflns_Friedel_coverage 0.000
_reflns_number_gt 10279
_reflns_number_total 13704
_reflns_threshold_expression 'I > 2\s(I)'
_cod_data_source_file c7nj02485a2.cif
_cod_data_source_block 3
_cod_original_cell_volume 62242(7)
_cod_database_code 7056650
_shelx_space_group_comment
;
The symmetry employed for this shelxl refinement is uniquely defined
by the following loop, which should always be used as a source of
symmetry information in preference to the above space-group names.
They are only intended as comments.
;
_shelx_estimated_absorpt_t_min 0.750
_shelx_estimated_absorpt_t_max 0.768
_shelxl_version_number 2014/6

loop_
_space_group_symop_operation_xyz
'x, y, z'
'-x+1/4, -y+1/4, z'
'x, -y+1/4, -z+1/4'
'-x+1/4, y, -z+1/4'
'x, y+1/2, z+1/2'
'-x+1/4, -y+3/4, z+1/2'
'x, -y+3/4, -z+3/4'
'-x+1/4, y+1/2, -z+3/4'
'x+1/2, y, z+1/2'
'-x+3/4, -y+1/4, z+1/2'
'x+1/2, -y+1/4, -z+3/4'
'-x+3/4, y, -z+3/4'
'x+1/2, y+1/2, z'
'-x+3/4, -y+3/4, z'
'x+1/2, -y+3/4, -z+1/4'
'-x+3/4, y+1/2, -z+1/4'
'-x, -y, -z'
'x-1/4, y-1/4, -z'
'-x, y-1/4, z-1/4'
'x-1/4, -y, z-1/4'
'-x, -y+1/2, -z+1/2'
'x-1/4, y+1/4, -z+1/2'
'-x, y+1/4, z+1/4'
'x-1/4, -y+1/2, z+1/4'
'-x+1/2, -y, -z+1/2'
'x+1/4, y-1/4, -z+1/2'
'-x+1/2, y-1/4, z+1/4'
'x+1/4, -y, z+1/4'
'-x+1/2, -y+1/2, -z'
'x+1/4, y+1/4, -z'
'-x+1/2, y+1/4, z-1/4'
'x+1/4, -y+1/2, z-1/4'

loop_
_atom_site_label
_atom_site_type_symbol
_atom_site_fract_x
_atom_site_fract_y
_atom_site_fract_z
_atom_site_U_iso_or_equiv
_atom_site_adp_type
_atom_site_occupancy
_atom_site_site_symmetry_order
_atom_site_calc_flag
_atom_site_refinement_flags_posn
_atom_site_refinement_flags_adp
_atom_site_refinement_flags_occupancy
_atom_site_disorder_assembly
_atom_site_disorder_group
Ag1 Ag 0.1250 0.49910(2) 0.6250 0.0439(2) Uani 1 2 d S T P . .
Ag2 Ag 0.13194(2) 0.45570(2) 0.50502(2) 0.0569(2) Uani 1 1 d . . . . .
Ag3 Ag 0.11636(8) 0.31426(9) 0.53912(7) 0.0671(7) Uani 0.692(8) 1 d D . P A 1
Ag4 Ag 0.1250 0.20681(9) 0.6250 0.0793(7) Uani 0.878(8) 2 d S T P B 1
Ag3' Ag 0.1215(2) 0.32394(14) 0.53333(16) 0.0671(7) Uani 0.308(8) 1 d D . P A 2
Ag4' Ag 0.1250 0.2224(6) 0.6250 0.0793(7) Uani 0.122(8) 2 d S T P B 2
P1 P 0.37050(15) 0.29157(13) 0.57281(15) 0.1302(19) Uani 1 1 d . . . . .
P2 P 0.1250 0.1250 0.28635(9) 0.0670(10) Uani 1 2 d S T P . .
P3 P 0.8750 0.3750 0.3750 0.097(2) Uani 1 4 d DS TU P . .
P4 P 0.3750 0.11431(7) 0.3750 0.0738(13) Uani 1 2 d DS TU P . .
P5 P 0.2627(3) 0.4032(3) 0.4218(3) 0.301(9) Uani 0.75 1 d D U P . .
F1 F 0.3695(3) 0.3244(3) 0.5869(4) 0.172(5) Uani 1 1 d . . . . .
F2 F 0.3360(5) 0.3012(3) 0.5499(3) 0.208(6) Uani 1 1 d . U . . .
F3 F 0.3338(3) 0.2820(4) 0.5938(3) 0.196(6) Uani 1 1 d . . . . .
F4 F 0.3710(3) 0.2573(3) 0.5583(3) 0.155(4) Uani 1 1 d . . . . .
F5 F 0.4035(5) 0.2810(4) 0.5951(4) 0.246(8) Uani 1 1 d . . . . .
F6 F 0.4067(5) 0.3014(3) 0.5515(4) 0.205(6) Uani 1 1 d . U . . .
F7 F 0.1667(3) 0.14396(19) 0.2850(3) 0.130(3) Uani 1 1 d . U . . .
F8 F 0.1250 0.1250 0.3210(3) 0.150(5) Uani 1 2 d S TU P . .
F9 F 0.0970(2) 0.15558(15) 0.28597(18) 0.098(2) Uani 1 1 d . U . . .
F10 F 0.1250 0.1250 0.2524(3) 0.126(4) Uani 1 2 d S TU P . .
F11 F 0.8379(4) 0.3514(4) 0.3751(3) 0.142(5) Uani 0.626(19) 1 d D U P C 1
F11' F 0.8689(10) 0.3398(3) 0.3718(7) 0.142(5) Uani 0.187(10) 1 d D U P C 2
F12' F 0.9243(3) 0.3750 0.3750 0.142(5) Uani 0.374(19) 2 d DS TU P C 2
F13 F 0.8750 0.3750 0.40974(17) 0.150(5) Uani 1 2 d DS TU P C .
F14 F 0.32482(14) 0.11469(12) 0.37672(17) 0.086(2) Uani 1 1 d D U . . .
F15 F 0.3788(2) 0.08874(19) 0.39819(17) 0.115(3) Uani 1 1 d D U . . .
F16 F 0.3821(3) 0.14626(18) 0.3864(3) 0.079(2) Uani 0.505(10) 1 d D U P D 1
F16' F 0.3743(4) 0.1308(3) 0.4103(3) 0.079(2) Uani 0.495(10) 1 d D U P D 2
F17 F 0.2416(5) 0.3719(3) 0.4297(5) 0.306(10) Uani 0.75 1 d D U P E .
F18 F 0.2839(6) 0.4344(3) 0.4135(5) 0.328(10) Uani 0.75 1 d D U P E .
F19 F 0.2263(14) 0.4099(10) 0.3996(13) 0.321(11) Uani 0.433(18) 1 d D U P E 1
F20 F 0.2379(19) 0.4194(6) 0.4470(11) 0.319(12) Uani 0.433(18) 1 d D U P E 1
F21 F 0.2998(13) 0.3960(10) 0.4438(13) 0.307(11) Uani 0.433(18) 1 d D U P E 1
F22 F 0.2893(19) 0.3873(6) 0.3968(12) 0.319(12) Uani 0.433(18) 1 d D U P E 1
F19' F 0.2184(7) 0.4195(7) 0.423(2) 0.321(11) Uani 0.317(18) 1 d D . P E 2
F20' F 0.270(3) 0.4102(12) 0.4550(4) 0.319(12) Uani 0.317(18) 1 d D . P E 2
F21' F 0.3066(7) 0.3870(7) 0.420(2) 0.307(11) Uani 0.317(18) 1 d D . P E 2
F22' F 0.254(3) 0.3966(13) 0.3882(4) 0.319(12) Uani 0.317(18) 1 d D . P E 2
N1 N 0.19805(19) 0.51525(15) 0.66819(14) 0.0416(15) Uani 1 1 d . . . . .
N2 N 0.2139(2) 0.47550(14) 0.64149(14) 0.0399(14) Uani 1 1 d . . . . .
N3 N 0.2209(2) 0.47988(15) 0.52635(14) 0.0464(16) Uani 1 1 d . . . . .
N4 N 0.1813(3) 0.51667(16) 0.51021(15) 0.0546(19) Uani 1 1 d . . . . .
N5 N 0.1977(3) 0.3481(2) 0.5144(3) 0.092(2) Uani 1 1 d . U . . .
N6 N 0.2046(3) 0.3368(2) 0.5606(3) 0.0919(19) Uani 1 1 d . U . . .
N7 N 0.0814(2) 0.41702(17) 0.46179(16) 0.0528(18) Uani 1 1 d . . . . .
N8 N 0.0420(2) 0.42284(17) 0.50019(16) 0.0539(18) Uani 1 1 d . . . . .
N9 N 0.0264(3) 0.3176(2) 0.5606(2) 0.081(3) Uani 1 1 d . U . . .
N10 N 0.0399(4) 0.2731(3) 0.5427(3) 0.101(4) Uani 1 1 d . . . . .
N11 N 0.1693(4) 0.1970(2) 0.5643(3) 0.092(3) Uani 1 1 d . . . . .
N12 N 0.2106(4) 0.2232(3) 0.5933(2) 0.100(4) Uani 1 1 d . . . . .
C1 C 0.1836(2) 0.49729(18) 0.64636(17) 0.0430(18) Uani 1 1 d . . . . .
C2 C 0.2376(2) 0.50559(19) 0.67759(18) 0.0445(19) Uani 1 1 d . . . . .
C3 C 0.2646(3) 0.5157(2) 0.6995(2) 0.061(2) Uani 1 1 d . . . . .
H3 H 0.2583 0.5329 0.7109 0.074 Uiso 1 1 calc R U . . .
C4 C 0.3011(3) 0.4992(3) 0.7037(2) 0.072(3) Uani 1 1 d . . . . .
H4 H 0.3190 0.5048 0.7191 0.087 Uiso 1 1 calc R U . . .
C5 C 0.3125(3) 0.4746(3) 0.6861(3) 0.071(3) Uani 1 1 d . . . . .
H5 H 0.3383 0.4648 0.6893 0.085 Uiso 1 1 calc R U . . .
C6 C 0.2860(3) 0.4642(2) 0.6639(2) 0.054(2) Uani 1 1 d . . . . .
H6 H 0.2932 0.4476 0.6521 0.065 Uiso 1 1 calc R U . . .
C7 C 0.2479(2) 0.48008(18) 0.66022(17) 0.0407(17) Uani 1 1 d . . . . .
C8 C 0.2109(3) 0.45223(17) 0.61888(17) 0.0438(18) Uani 1 1 d . . . . .
H8A H 0.1814 0.4465 0.6164 0.053 Uiso 1 1 calc R U . . .
H8B H 0.2263 0.4341 0.6253 0.053 Uiso 1 1 calc R U . . .
C9 C 0.2285(3) 0.46282(18) 0.58946(17) 0.0435(18) Uani 1 1 d . . . . .
H9A H 0.2589 0.4653 0.5910 0.052 Uiso 1 1 calc R U . . .
H9B H 0.2163 0.4826 0.5844 0.052 Uiso 1 1 calc R U . . .
C10 C 0.2184(3) 0.43967(17) 0.56505(18) 0.0472(19) Uani 1 1 d . . . . .
H10A H 0.2308 0.4200 0.5702 0.057 Uiso 1 1 calc R U . . .
H10B H 0.1880 0.4370 0.5638 0.057 Uiso 1 1 calc R U . . .
C11 C 0.2349(3) 0.44947(18) 0.53516(19) 0.051(2) Uani 1 1 d . . . . .
H11A H 0.2656 0.4492 0.5356 0.061 Uiso 1 1 calc R U . . .
H11B H 0.2257 0.4347 0.5205 0.061 Uiso 1 1 calc R U . . .
C12 C 0.1825(3) 0.48604(19) 0.51479(17) 0.052(2) Uani 1 1 d . . . . .
C13 C 0.2437(3) 0.50724(19) 0.52973(17) 0.049(2) Uani 1 1 d . . . . .
C14 C 0.2844(3) 0.5124(2) 0.54069(19) 0.057(2) Uani 1 1 d . . . . .
H14 H 0.3014 0.4968 0.5482 0.068 Uiso 1 1 calc R U . . .
C15 C 0.2975(4) 0.5431(2) 0.5394(2) 0.069(3) Uani 1 1 d . . . . .
H15 H 0.3241 0.5479 0.5469 0.083 Uiso 1 1 calc R U . . .
C16 C 0.2738(4) 0.5664(2) 0.5280(2) 0.076(3) Uani 1 1 d . . . . .
H16 H 0.2846 0.5862 0.5274 0.092 Uiso 1 1 calc R U . . .
C17 C 0.2335(4) 0.5602(2) 0.5173(2) 0.067(3) Uani 1 1 d . . . . .
H17 H 0.2167 0.5758 0.5094 0.081 Uiso 1 1 calc R U . . .
C18 C 0.2193(3) 0.5302(2) 0.51870(18) 0.058(2) Uani 1 1 d . . . . .
C19 C 0.1450(4) 0.5337(2) 0.4987(2) 0.069(3) Uani 1 1 d . . . . .
H19A H 0.1266 0.5200 0.4878 0.083 Uiso 1 1 calc R U . . .
H19B H 0.1548 0.5496 0.4853 0.083 Uiso 1 1 calc R U . . .
C20 C 0.1214(5) 0.5478(4) 0.5232(3) 0.103(5) Uani 1 1 d . . . . .
H20A H 0.1409 0.5584 0.5363 0.123 Uiso 1 1 calc R U . . .
H20B H 0.1015 0.5629 0.5155 0.123 Uiso 1 1 calc R U . . .
C21 C 0.0996(4) 0.5256(3) 0.5388(4) 0.098(4) Uani 1 1 d . . . . .
H21A H 0.1192 0.5096 0.5448 0.117 Uiso 1 1 calc R U . . .
H21B H 0.0785 0.5163 0.5261 0.117 Uiso 1 1 calc R U . . .
C22 C 0.0757(3) 0.5400(2) 0.5687(2) 0.068(3) Uani 1 1 d . . . . .
H22A H 0.0965 0.5478 0.5826 0.082 Uiso 1 1 calc R U . . .
H22B H 0.0569 0.5567 0.5633 0.082 Uiso 1 1 calc R U . . .
C23 C 0.0808(3) 0.4286(2) 0.4890(2) 0.055(2) Uani 1 1 d . . . . .
C24 C 0.0175(3) 0.4077(2) 0.4797(2) 0.054(2) Uani 1 1 d . . . . .
C25 C -0.0247(3) 0.3977(2) 0.4802(2) 0.059(2) Uani 1 1 d . . . . .
H25 H -0.0415 0.4000 0.4969 0.071 Uiso 1 1 calc R U . . .
C26 C -0.0400(3) 0.3843(2) 0.4547(3) 0.064(3) Uani 1 1 d . . . . .
H26 H -0.0679 0.3775 0.4540 0.077 Uiso 1 1 calc R U . . .
C27 C -0.0145(4) 0.3809(2) 0.4302(3) 0.070(3) Uani 1 1 d . . . . .
H27 H -0.0263 0.3722 0.4134 0.084 Uiso 1 1 calc R U . . .
C28 C 0.0271(3) 0.3896(2) 0.4293(2) 0.058(2) Uani 1 1 d . . . . .
H28 H 0.0439 0.3867 0.4127 0.070 Uiso 1 1 calc R U . . .
C29 C 0.0425(3) 0.40336(19) 0.4551(2) 0.053(2) Uani 1 1 d . . . . .
C30 C 0.1184(3) 0.4146(2) 0.4433(2) 0.062(2) Uani 1 1 d . . . . .
H30A H 0.1378 0.4313 0.4476 0.074 Uiso 1 1 calc R U . . .
H30B H 0.1102 0.4160 0.4227 0.074 Uiso 1 1 calc R U . . .
C31 C 0.1406(4) 0.3830(3) 0.4491(3) 0.089(4) Uani 1 1 d . . . . .
H31A H 0.1201 0.3666 0.4468 0.106 Uiso 1 1 calc R U . . .
H31B H 0.1627 0.3800 0.4345 0.106 Uiso 1 1 calc R U . . .
C32 C 0.1591(5) 0.3811(3) 0.4784(3) 0.099(5) Uani 1 1 d . . . . .
H32A H 0.1369 0.3839 0.4930 0.119 Uiso 1 1 calc R U . . .
H32B H 0.1793 0.3978 0.4809 0.119 Uiso 1 1 calc R U . . .
C33 C 0.1817(4) 0.3502(3) 0.4842(3) 0.091(4) Uani 1 1 d . . . . .
H33A H 0.1620 0.3335 0.4807 0.110 Uiso 1 1 calc R U . . .
H33B H 0.2051 0.3480 0.4705 0.110 Uiso 1 1 calc R U . . .
C34 C 0.1801(4) 0.3345(3) 0.5352(3) 0.093(3) Uani 1 1 d D U . . .
C35 C 0.2376(4) 0.3599(3) 0.5236(4) 0.0947(18) Uani 1 1 d . U . . .
C36 C 0.2684(5) 0.3755(3) 0.5088(4) 0.113(2) Uani 1 1 d . U . . .
H36 H 0.2649 0.3808 0.4891 0.136 Uiso 1 1 calc R U . . .
C37 C 0.3049(5) 0.3832(3) 0.5239(4) 0.113(2) Uani 1 1 d . U . . .
H37 H 0.3274 0.3926 0.5142 0.136 Uiso 1 1 calc R U . . .
C38 C 0.3072(5) 0.3765(3) 0.5537(5) 0.121(4) Uani 1 1 d . U . . .
H38 H 0.3306 0.3837 0.5641 0.145 Uiso 1 1 calc R U . . .
C39 C 0.2774(5) 0.3600(3) 0.5689(4) 0.110(3) Uani 1 1 d . U . . .
H39 H 0.2805 0.3543 0.5885 0.133 Uiso 1 1 calc R U . . .
C40 C 0.2413(4) 0.3524(3) 0.5517(4) 0.0947(18) Uani 1 1 d . U . . .
C41 C 0.1981(4) 0.3213(3) 0.5876(3) 0.092(4) Uani 1 1 d . U . . .
H41A H 0.1678 0.3194 0.5910 0.110 Uiso 1 1 calc R U . . .
H41B H 0.2097 0.3337 0.6034 0.110 Uiso 1 1 calc R U . . .
C42 C 0.2171(4) 0.2904(3) 0.5890(3) 0.093(4) Uani 1 1 d . U . . .
H42A H 0.2071 0.2785 0.5723 0.112 Uiso 1 1 calc R U . . .
H42B H 0.2476 0.2924 0.5870 0.112 Uiso 1 1 calc R U . . .
C43 C 0.2079(5) 0.2736(4) 0.6158(3) 0.113(6) Uani 1 1 d . . . . .
H43A H 0.1774 0.2725 0.6182 0.136 Uiso 1 1 calc R U . . .
H43B H 0.2190 0.2852 0.6324 0.136 Uiso 1 1 calc R U . . .
C44 C 0.2255(5) 0.2414(5) 0.6173(3) 0.124(6) Uani 1 1 d . . . . .
H44A H 0.2562 0.2422 0.6169 0.149 Uiso 1 1 calc R U . . .
H44B H 0.2171 0.2319 0.6358 0.149 Uiso 1 1 calc R U . . .
C45 C 0.1723(4) 0.2081(3) 0.5923(3) 0.093(4) Uani 1 1 d . . . . .
C46 C 0.2318(5) 0.2201(3) 0.5663(3) 0.094(4) Uani 1 1 d . . . . .
C47 C 0.2707(5) 0.2319(4) 0.5573(4) 0.107(5) Uani 1 1 d . . . . .
H47 H 0.2889 0.2428 0.5696 0.128 Uiso 1 1 calc R U . . .
C48 C 0.2794(7) 0.2252(4) 0.5268(5) 0.130(7) Uani 1 1 d . . . . .
H48 H 0.3054 0.2310 0.5189 0.156 Uiso 1 1 calc R U . . .
C49 C 0.2512(10) 0.2109(5) 0.5094(5) 0.143(9) Uani 1 1 d . . . . .
H49 H 0.2580 0.2089 0.4895 0.172 Uiso 1 1 calc R U . . .
C50 C 0.2141(8) 0.1992(4) 0.5182(4) 0.121(6) Uani 1 1 d . . . . .
H50 H 0.1961 0.1882 0.5059 0.145 Uiso 1 1 calc R U . . .
C51 C 0.2050(6) 0.2055(3) 0.5485(4) 0.103(5) Uani 1 1 d . . . . .
C52 C 0.1316(5) 0.1817(4) 0.5537(4) 0.116(5) Uani 1 1 d . U . . .
H52A H 0.1136 0.1766 0.5703 0.139 Uiso 1 1 calc R U . . .
H52B H 0.1396 0.1627 0.5440 0.139 Uiso 1 1 calc R U . . .
C53 C 0.1071(5) 0.2013(3) 0.5325(4) 0.107(4) Uani 1 1 d . U . . .
H53A H 0.0846 0.1894 0.5235 0.129 Uiso 1 1 calc R U . . .
H53B H 0.1257 0.2088 0.5170 0.129 Uiso 1 1 calc R U . . .
C54 C 0.0879(5) 0.2293(3) 0.5503(3) 0.098(4) Uani 1 1 d . U . . .
H54A H 0.0701 0.2220 0.5662 0.118 Uiso 1 1 calc R U . . .
H54B H 0.1104 0.2418 0.5586 0.118 Uiso 1 1 calc R U . . .
C55 C 0.0623(5) 0.2476(3) 0.5286(3) 0.095(4) Uani 1 1 d . U . . .
H55A H 0.0810 0.2556 0.5135 0.114 Uiso 1 1 calc R U . . .
H55B H 0.0419 0.2341 0.5191 0.114 Uiso 1 1 calc R U . . .
C56 C 0.0570(4) 0.3014(3) 0.5456(3) 0.086(4) Uani 1 1 d D . . . .
C57 C -0.0005(6) 0.2716(4) 0.5554(3) 0.105(5) Uani 1 1 d . . . . .
C58 C -0.0286(6) 0.2464(4) 0.5577(4) 0.119(5) Uani 1 1 d . U . . .
H58 H -0.0240 0.2270 0.5497 0.143 Uiso 1 1 calc R U . . .
C59 C -0.0631(6) 0.2547(5) 0.5733(4) 0.124(5) Uani 1 1 d . U . . .
H59 H -0.0825 0.2389 0.5765 0.149 Uiso 1 1 calc R U . . .
C60 C -0.0740(6) 0.2819(5) 0.5848(4) 0.119(5) Uani 1 1 d . U . . .
H60 H -0.0995 0.2842 0.5949 0.143 Uiso 1 1 calc R U . . .
C61 C -0.0463(5) 0.3067(4) 0.5815(3) 0.112(5) Uani 1 1 d . . . . .
H61 H -0.0520 0.3263 0.5887 0.135 Uiso 1 1 calc R U . . .
C62 C -0.0089(4) 0.2993(4) 0.5662(3) 0.088(4) Uani 1 1 d . U . . .
C63 C 0.0331(4) 0.3505(3) 0.5687(3) 0.080(3) Uani 1 1 d . . . . .
H63A H 0.0622 0.3531 0.5751 0.096 Uiso 1 1 calc R U . . .
H63B H 0.0149 0.3554 0.5854 0.096 Uiso 1 1 calc R U . . .
C64 C 0.0243(3) 0.3730(2) 0.5445(2) 0.061(2) Uani 1 1 d . . . . .
H64A H 0.0386 0.3664 0.5267 0.074 Uiso 1 1 calc R U . . .
H64B H -0.0059 0.3734 0.5405 0.074 Uiso 1 1 calc R U . . .
C65 C 0.0388(4) 0.4045(3) 0.5524(2) 0.073(3) Uani 1 1 d . . . . .
H65A H 0.0693 0.4040 0.5549 0.087 Uiso 1 1 calc R U . . .
H65B H 0.0266 0.4099 0.5713 0.087 Uiso 1 1 calc R U . . .
C66 C 0.0283(4) 0.4304(2) 0.5306(2) 0.068(3) Uani 1 1 d . . . . .
H66A H -0.0020 0.4340 0.5307 0.081 Uiso 1 1 calc R U . . .
H66B H 0.0422 0.4492 0.5369 0.081 Uiso 1 1 calc R U . . .

loop_
_atom_site_aniso_label
_atom_site_aniso_U_11
_atom_site_aniso_U_22
_atom_site_aniso_U_33
_atom_site_aniso_U_23
_atom_site_aniso_U_13
_atom_site_aniso_U_12
Ag1 0.0363(4) 0.0564(5) 0.0389(4) 0.000 -0.0064(3) 0.000
Ag2 0.0690(5) 0.0483(4) 0.0533(4) -0.0135(3) -0.0229(3) 0.0037(3)
Ag3 0.0658(8) 0.0461(15) 0.0894(13) -0.0008(10) -0.0301(8) 0.0114(9)
Ag4 0.0836(9) 0.0733(19) 0.0810(9) 0.000 -0.0374(7) 0.000
Ag3' 0.0658(8) 0.0461(15) 0.0894(13) -0.0008(10) -0.0301(8) 0.0114(9)
Ag4' 0.0836(9) 0.0733(19) 0.0810(9) 0.000 -0.0374(7) 0.000
P1 0.090(3) 0.122(4) 0.179(5) 0.040(4) 0.030(3) 0.020(3)
P2 0.075(2) 0.062(2) 0.064(2) 0.000 0.000 -0.0121(19)
P3 0.055(3) 0.185(6) 0.052(3) 0.000 0.000 0.000
P4 0.0400(18) 0.0341(16) 0.147(4) 0.000 -0.025(2) 0.000
P5 0.160(9) 0.364(16) 0.38(2) 0.162(16) 0.031(11) -0.133(11)
F1 0.112(7) 0.139(9) 0.263(16) -0.028(9) 0.032(8) 0.010(6)
F2 0.257(13) 0.206(11) 0.161(9) 0.004(8) -0.034(9) 0.129(10)
F3 0.106(7) 0.323(18) 0.159(10) -0.013(11) 0.028(7) -0.034(10)
F4 0.106(7) 0.129(8) 0.230(13) 0.012(8) 0.042(7) 0.017(6)
F5 0.151(11) 0.271(18) 0.32(2) 0.024(16) -0.108(13) 0.046(12)
F6 0.206(11) 0.139(8) 0.270(13) 0.028(9) 0.105(10) -0.002(8)
F7 0.084(5) 0.096(5) 0.211(9) 0.000(6) 0.007(6) -0.022(4)
F8 0.169(12) 0.193(13) 0.088(8) 0.000 0.000 0.051(10)
F9 0.103(5) 0.074(4) 0.118(6) -0.024(4) 0.027(4) 0.005(4)
F10 0.138(9) 0.143(9) 0.096(7) 0.000 0.000 0.061(7)
F11 0.110(8) 0.214(11) 0.102(6) 0.017(7) -0.009(7) -0.006(9)
F11' 0.110(8) 0.214(11) 0.102(6) 0.017(7) -0.009(7) -0.006(9)
F12' 0.110(8) 0.214(11) 0.102(6) 0.017(7) -0.009(7) -0.006(9)
F13 0.128(8) 0.222(9) 0.101(7) 0.000 0.000 0.002(7)
F14 0.041(3) 0.055(3) 0.160(6) -0.030(4) -0.023(3) 0.007(2)
F15 0.061(4) 0.187(8) 0.097(5) 0.034(5) -0.010(4) 0.005(4)
F16 0.062(5) 0.073(5) 0.101(7) -0.033(4) 0.000(5) 0.003(4)
F16' 0.062(5) 0.073(5) 0.101(7) -0.033(4) 0.000(5) 0.003(4)
F17 0.181(13) 0.344(19) 0.39(2) 0.117(18) 0.033(15) -0.118(14)
F18 0.228(15) 0.350(19) 0.41(2) 0.154(18) 0.047(16) -0.136(15)
F19 0.207(16) 0.37(2) 0.38(3) 0.14(2) 0.021(18) -0.118(17)
F20 0.200(18) 0.36(2) 0.40(3) 0.12(2) 0.025(19) -0.105(18)
F21 0.160(15) 0.37(2) 0.39(3) 0.11(2) 0.036(18) -0.111(17)
F22 0.208(18) 0.37(2) 0.38(3) 0.11(2) 0.028(19) -0.086(19)
F19' 0.207(16) 0.37(2) 0.38(3) 0.14(2) 0.021(18) -0.118(17)
F20' 0.200(18) 0.36(2) 0.40(3) 0.12(2) 0.025(19) -0.105(18)
F21' 0.160(15) 0.37(2) 0.39(3) 0.11(2) 0.036(18) -0.111(17)
F22' 0.208(18) 0.37(2) 0.38(3) 0.11(2) 0.028(19) -0.086(19)
N1 0.036(3) 0.049(4) 0.039(3) -0.003(3) -0.001(3) -0.005(3)
N2 0.040(3) 0.037(3) 0.043(4) 0.007(3) -0.003(3) -0.003(3)
N3 0.062(4) 0.044(4) 0.034(3) -0.006(3) -0.010(3) 0.002(3)
N4 0.088(6) 0.038(4) 0.038(4) -0.007(3) -0.017(4) 0.006(4)
N5 0.082(4) 0.068(6) 0.126(4) -0.027(5) -0.029(4) 0.033(3)
N6 0.077(4) 0.074(6) 0.125(4) -0.033(4) -0.039(4) 0.034(3)
N7 0.049(4) 0.057(4) 0.053(4) -0.009(3) -0.010(3) 0.006(3)
N8 0.058(5) 0.049(4) 0.056(4) -0.011(3) -0.015(4) 0.012(3)
N9 0.072(5) 0.092(7) 0.079(6) 0.025(5) -0.044(5) 0.007(4)
N10 0.100(9) 0.091(8) 0.114(9) 0.010(7) -0.069(8) 0.003(7)
N11 0.107(9) 0.075(6) 0.095(8) -0.011(6) -0.040(7) 0.027(6)
N12 0.093(8) 0.136(10) 0.073(7) 0.014(7) -0.028(6) 0.012(7)
C1 0.042(4) 0.047(4) 0.040(4) 0.010(3) 0.003(3) -0.006(4)
C2 0.035(4) 0.052(5) 0.047(4) 0.011(4) -0.009(3) -0.002(3)
C3 0.053(5) 0.072(6) 0.060(6) -0.010(5) -0.015(4) 0.001(5)
C4 0.061(6) 0.083(7) 0.074(7) -0.013(6) -0.034(5) 0.001(5)
C5 0.044(5) 0.079(7) 0.091(8) 0.012(6) -0.023(5) 0.000(5)
C6 0.047(5) 0.054(5) 0.061(5) 0.007(4) -0.009(4) 0.001(4)
C7 0.039(4) 0.044(4) 0.039(4) 0.009(3) -0.006(3) -0.003(3)
C8 0.051(5) 0.033(4) 0.048(4) 0.003(3) -0.004(4) -0.007(3)
C9 0.053(5) 0.038(4) 0.040(4) 0.001(3) -0.005(4) -0.004(3)
C10 0.061(5) 0.031(4) 0.050(5) -0.006(3) -0.006(4) -0.001(4)
C11 0.063(5) 0.040(4) 0.049(5) -0.015(4) -0.010(4) 0.009(4)
C12 0.080(6) 0.044(5) 0.030(4) -0.011(3) -0.010(4) 0.000(4)
C13 0.074(6) 0.044(5) 0.029(4) -0.007(3) -0.003(4) -0.006(4)
C14 0.073(6) 0.057(5) 0.040(4) -0.003(4) -0.007(4) -0.002(5)
C15 0.092(8) 0.071(7) 0.043(5) -0.005(5) -0.007(5) -0.027(6)
C16 0.122(10) 0.052(6) 0.055(6) -0.005(5) 0.003(6) -0.031(6)
C17 0.106(9) 0.048(5) 0.048(5) 0.005(4) -0.003(5) -0.001(5)
C18 0.092(7) 0.044(5) 0.036(4) -0.003(4) -0.014(4) 0.000(5)
C19 0.098(8) 0.064(6) 0.047(5) 0.003(4) -0.026(5) 0.022(6)
C20 0.110(11) 0.106(10) 0.092(9) 0.020(8) 0.012(8) 0.053(9)
C21 0.067(7) 0.072(8) 0.155(13) -0.022(8) 0.016(8) -0.011(6)
C22 0.050(5) 0.080(7) 0.074(6) 0.037(6) -0.009(5) -0.011(5)
C23 0.067(6) 0.047(5) 0.050(5) -0.015(4) -0.018(4) 0.015(4)
C24 0.060(5) 0.050(5) 0.051(5) -0.007(4) -0.019(4) 0.019(4)
C25 0.051(5) 0.057(5) 0.070(6) 0.011(5) -0.010(5) 0.013(4)
C26 0.047(5) 0.058(6) 0.087(7) 0.002(5) -0.021(5) 0.011(4)
C27 0.073(7) 0.065(6) 0.073(7) -0.001(5) -0.037(6) -0.002(5)
C28 0.064(6) 0.065(6) 0.045(5) -0.012(4) -0.017(4) 0.002(5)
C29 0.053(5) 0.044(5) 0.062(5) -0.006(4) -0.023(4) 0.009(4)
C30 0.060(6) 0.079(7) 0.046(5) -0.005(5) -0.017(4) 0.003(5)
C31 0.079(8) 0.102(9) 0.084(8) -0.042(7) -0.016(6) 0.035(7)
C32 0.099(9) 0.089(9) 0.109(10) -0.041(7) -0.047(8) 0.048(7)
C33 0.073(7) 0.087(8) 0.114(10) -0.036(8) -0.018(7) 0.019(6)
C34 0.085(5) 0.087(7) 0.108(5) -0.037(5) -0.028(4) 0.028(4)
C35 0.088(4) 0.062(4) 0.135(4) -0.030(4) -0.036(3) 0.030(3)
C36 0.102(4) 0.082(5) 0.156(5) -0.008(5) -0.038(4) 0.011(4)
C37 0.102(4) 0.082(5) 0.156(5) -0.008(5) -0.038(4) 0.011(4)
C38 0.107(7) 0.086(9) 0.170(7) 0.014(9) -0.052(6) 0.005(6)
C39 0.099(5) 0.090(7) 0.142(5) -0.018(6) -0.045(4) 0.005(5)
C40 0.088(4) 0.062(4) 0.135(4) -0.030(4) -0.036(3) 0.030(3)
C41 0.084(7) 0.105(7) 0.087(7) -0.030(6) -0.027(6) 0.019(6)
C42 0.075(6) 0.103(7) 0.103(7) -0.022(6) -0.028(6) 0.023(6)
C43 0.083(9) 0.181(16) 0.074(8) -0.055(10) -0.027(7) 0.013(10)
C44 0.074(9) 0.21(2) 0.086(10) -0.006(11) -0.035(7) 0.019(11)
C45 0.076(8) 0.097(9) 0.106(10) -0.004(8) -0.042(7) 0.016(7)
C46 0.107(11) 0.085(9) 0.089(9) 0.004(7) -0.026(9) 0.038(8)
C47 0.103(11) 0.092(10) 0.126(13) 0.031(9) -0.001(10) 0.035(9)
C48 0.147(17) 0.083(11) 0.161(19) 0.016(11) 0.033(14) 0.063(11)
C49 0.22(3) 0.078(12) 0.132(17) -0.004(11) 0.017(18) 0.079(15)
C50 0.19(2) 0.071(9) 0.103(12) -0.014(8) -0.004(12) 0.054(12)
C51 0.116(12) 0.086(9) 0.107(11) 0.014(9) 0.000(10) 0.039(9)
C52 0.127(9) 0.116(8) 0.105(8) -0.015(7) -0.029(7) 0.019(7)
C53 0.114(8) 0.099(7) 0.108(8) -0.023(6) -0.039(7) 0.007(7)
C54 0.108(8) 0.090(7) 0.097(7) -0.010(6) -0.044(6) 0.016(6)
C55 0.104(7) 0.091(7) 0.091(7) -0.006(6) -0.044(6) 0.006(6)
C56 0.092(9) 0.084(8) 0.083(8) 0.000(6) -0.041(7) 0.032(7)
C57 0.126(13) 0.085(10) 0.104(10) 0.037(8) -0.072(10) -0.001(9)
C58 0.115(8) 0.129(9) 0.114(8) 0.012(7) -0.047(7) -0.006(7)
C59 0.117(9) 0.141(8) 0.114(8) 0.018(7) -0.036(7) -0.012(7)
C60 0.104(8) 0.141(8) 0.112(8) 0.029(7) -0.026(7) -0.004(7)
C61 0.108(11) 0.129(12) 0.099(10) 0.051(9) -0.048(9) 0.017(10)
C62 0.066(7) 0.115(11) 0.083(8) 0.044(7) -0.045(6) 0.006(6)
C63 0.087(8) 0.086(8) 0.067(7) 0.008(6) -0.031(6) 0.019(6)
C64 0.063(6) 0.064(6) 0.057(5) -0.008(5) -0.017(5) 0.014(5)
C65 0.080(7) 0.092(8) 0.046(5) -0.008(5) -0.015(5) 0.032(6)
C66 0.079(7) 0.063(6) 0.061(6) -0.012(5) 0.007(5) 0.021(5)

loop_
_atom_type_symbol
_atom_type_description
_atom_type_scat_dispersion_real
_atom_type_scat_dispersion_imag
_atom_type_scat_source
C C 0.0033 0.0016 'International Tables Vol C Tables 4.2.6.8 and 6.1.1.4'
H H 0.0000 0.0000 'International Tables Vol C Tables 4.2.6.8 and 6.1.1.4'
Ag Ag -0.8971 1.1015 'International Tables Vol C Tables 4.2.6.8 and 6.1.1.4'
F F 0.0171 0.0103 'International Tables Vol C Tables 4.2.6.8 and 6.1.1.4'
N N 0.0061 0.0033 'International Tables Vol C Tables 4.2.6.8 and 6.1.1.4'
P P 0.1023 0.0942 'International Tables Vol C Tables 4.2.6.8 and 6.1.1.4'

loop_
_geom_angle_atom_site_label_1
_geom_angle_atom_site_label_2
_geom_angle_atom_site_label_3
_geom_angle
_geom_angle_site_symmetry_1
_geom_angle_site_symmetry_3
C1 Ag1 C1 175.7(4) 4_556 .
C12 Ag2 C23 171.5(3) . .
C56 Ag3 C34 172.0(5) . .
C45 Ag4 C45 177.0(8) 4_556 .
C34 Ag3' C56 159.9(6) . .
C45 Ag4' C45 147.1(14) 4_556 .
F5 P1 F6 89.5(10) . .
F5 P1 F3 91.3(10) . .
F6 P1 F3 179.1(10) . .
F5 P1 F2 178.0(11) . .
F6 P1 F2 91.5(10) . .
F3 P1 F2 87.7(8) . .
F5 P1 F1 91.0(10) . .
F6 P1 F1 91.0(8) . .
F3 P1 F1 88.8(8) . .
F2 P1 F1 90.7(8) . .
F5 P1 F4 89.1(9) . .
F6 P1 F4 89.6(7) . .
F3 P1 F4 90.6(8) . .
F2 P1 F4 89.2(8) . .
F1 P1 F4 179.4(8) . .
F10 P2 F7 87.8(5) . 2
F10 P2 F7 87.8(5) . .
F7 P2 F7 175.7(9) 2 .
F10 P2 F8 180.0 . .
F7 P2 F8 92.2(5) 2 .
F7 P2 F8 92.2(5) . .
F10 P2 F9 89.4(3) . .
F7 P2 F9 88.4(4) 2 .
F7 P2 F9 91.5(4) . .
F8 P2 F9 90.6(3) . .
F10 P2 F9 89.4(3) . 2
F7 P2 F9 91.5(4) 2 2
F7 P2 F9 88.4(4) . 2
F8 P2 F9 90.6(3) . 2
F9 P2 F9 178.8(6) . 2
F11' P3 F11' 169(2) . 14_655
F11' P3 F11' 166(2) . 7
F11' P3 F11' 18(2) 14_655 7
F11' P3 F11' 18(2) . 12_655
F11' P3 F11' 166(2) 14_655 12_655
F11' P3 F11' 169(2) 7 12_655
F11' P3 F12' 97.1(12) . .
F11' P3 F12' 82.9(12) 14_655 .
F11' P3 F12' 97.1(12) 7 .
F11' P3 F12' 82.9(12) 12_655 .
F11' P3 F12' 82.9(12) . 14_655
F11' P3 F12' 97.1(12) 14_655 14_655
F11' P3 F12' 82.9(12) 7 14_655
F11' P3 F12' 97.1(12) 12_655 14_655
F12' P3 F12' 180.0 . 14_655
F11 P3 F11 179.7(10) . 14_655
F11 P3 F11 82.5(14) . 7
F11 P3 F11 97.5(14) 14_655 7
F11 P3 F11 97.5(14) . 12_655
F11 P3 F11 82.5(14) 14_655 12_655
F11 P3 F11 179.7(11) 7 12_655
F11' P3 F13 84.6(11) . 7
F11' P3 F13 84.6(11) 14_655 7
F11' P3 F13 95.4(11) 7 7
F11' P3 F13 95.4(11) 12_655 7
F12' P3 F13 90.000(1) . 7
F12' P3 F13 90.000(1) 14_655 7
F11 P3 F13 90.1(5) . 7
F11 P3 F13 90.1(5) 14_655 7
F11 P3 F13 89.9(5) 7 7
F11 P3 F13 89.9(5) 12_655 7
F11' P3 F13 95.4(11) . .
F11' P3 F13 95.4(11) 14_655 .
F11' P3 F13 84.6(11) 7 .
F11' P3 F13 84.6(11) 12_655 .
F12' P3 F13 90.000(1) . .
F12' P3 F13 90.000(1) 14_655 .
F11 P3 F13 89.9(5) . .
F11 P3 F13 89.9(5) 14_655 .
F11 P3 F13 90.1(5) 7 .
F11 P3 F13 90.1(5) 12_655 .
F13 P3 F13 180.0 7 .
F16 P4 F16 44.0(10) . 12
F16 P4 F15 156.7(7) . 12
F16 P4 F15 115.2(6) 12 12
F16 P4 F15 115.2(6) . .
F16 P4 F15 156.7(7) 12 .
F15 P4 F15 87.1(7) 12 .
F16 P4 F14 97.0(5) . .
F16 P4 F14 81.9(5) 12 .
F15 P4 F14 87.8(3) 12 .
F15 P4 F14 93.0(4) . .
F16 P4 F14 81.9(5) . 12
F16 P4 F14 97.0(5) 12 12
F15 P4 F14 93.0(4) 12 12
F15 P4 F14 87.8(3) . 12
F14 P4 F14 178.8(5) . 12
F15 P4 F16' 156.9(6) 12 .
F15 P4 F16' 70.8(6) . .
F14 P4 F16' 86.5(5) . .
F14 P4 F16' 93.1(5) 12 .
F15 P4 F16' 70.8(6) 12 12
F15 P4 F16' 156.9(6) . 12
F14 P4 F16' 93.1(5) . 12
F14 P4 F16' 86.5(5) 12 12
F16' P4 F16' 131.8(9) . 12
F20 P5 F19 91.2(7) . .
F20' P5 F17 90.5(6) . .
F20 P5 F17 90.6(6) . .
F19 P5 F17 89.8(6) . .
F20' P5 F18 90.1(6) . .
F20 P5 F18 90.0(6) . .
F19 P5 F18 90.0(6) . .
F17 P5 F18 179.4(7) . .
F20' P5 F21' 91.5(7) . .
F17 P5 F21' 90.0(6) . .
F18 P5 F21' 89.7(6) . .
F20' P5 F22' 178.3(9) . .
F17 P5 F22' 89.6(6) . .
F18 P5 F22' 89.9(6) . .
F21' P5 F22' 90.2(7) . .
F20' P5 F19' 89.7(7) . .
F17 P5 F19' 90.2(6) . .
F18 P5 F19' 90.0(6) . .
F21' P5 F19' 178.7(9) . .
F22' P5 F19' 88.6(7) . .
F20 P5 F22 177.7(9) . .
F19 P5 F22 90.7(7) . .
F17 P5 F22 90.6(6) . .
F18 P5 F22 88.9(6) . .
F20 P5 F21 89.8(7) . .
F19 P5 F21 179.0(10) . .
F17 P5 F21 89.9(6) . .
F18 P5 F21 90.3(6) . .
F22 P5 F21 88.3(7) . .
F11' F11' P3 81.1(12) 12_655 .
F16 F16 P4 68.0(5) 12 .
C1 N1 C2 110.9(7) . .
C1 N1 C22 124.3(7) . 4_556
C2 N1 C22 124.8(7) . 4_556
C1 N2 C7 110.2(6) . .
C1 N2 C8 123.8(7) . .
C7 N2 C8 126.0(7) . .
C12 N3 C13 109.7(7) . .
C12 N3 C11 124.3(7) . .
C13 N3 C11 126.0(7) . .
C12 N4 C18 110.6(8) . .
C12 N4 C19 125.3(9) . .
C18 N4 C19 124.1(8) . .
C34 N5 C35 110.0(13) . .
C34 N5 C33 125.8(12) . .
C35 N5 C33 124.1(14) . .
C34 N6 C40 104.7(13) . .
C34 N6 C41 127.1(13) . .
C40 N6 C41 126.9(11) . .
C23 N7 C29 110.4(8) . .
C23 N7 C30 125.3(8) . .
C29 N7 C30 123.7(7) . .
C23 N8 C24 110.3(8) . .
C23 N8 C66 124.9(8) . .
C24 N8 C66 124.8(9) . .
C56 N9 C62 111.1(12) . .
C56 N9 C63 120.8(11) . .
C62 N9 C63 128.0(12) . .
C56 N10 C57 111.5(13) . .
C56 N10 C55 122.6(14) . .
C57 N10 C55 125.8(13) . .
C45 N11 C51 109.2(13) . .
C45 N11 C52 122.1(15) . .
C51 N11 C52 128.4(14) . .
C45 N12 C46 110.1(12) . .
C45 N12 C44 125.4(13) . .
C46 N12 C44 124.4(14) . .
N1 C1 N2 106.7(7) . .
N1 C1 Ag1 128.4(6) . .
N2 C1 Ag1 124.9(6) . .
C3 C2 N1 133.0(8) . .
C3 C2 C7 120.8(8) . .
N1 C2 C7 106.2(7) . .
C4 C3 C2 117.0(9) . .
C4 C3 H3 121.5 . .
C2 C3 H3 121.5 . .
C3 C4 C5 122.9(9) . .
C3 C4 H4 118.5 . .
C5 C4 H4 118.5 . .
C4 C5 C6 120.9(9) . .
C4 C5 H5 119.6 . .
C6 C5 H5 119.6 . .
C5 C6 C7 116.5(9) . .
C5 C6 H6 121.7 . .
C7 C6 H6 121.7 . .
N2 C7 C6 132.1(8) . .
N2 C7 C2 106.1(7) . .
C6 C7 C2 121.7(7) . .
N2 C8 C9 112.8(6) . .
N2 C8 H8A 109.0 . .
C9 C8 H8A 109.0 . .
N2 C8 H8B 109.0 . .
C9 C8 H8B 109.0 . .
H8A C8 H8B 107.8 . .
C8 C9 C10 111.1(6) . .
C8 C9 H9A 109.4 . .
C10 C9 H9A 109.4 . .
C8 C9 H9B 109.4 . .
C10 C9 H9B 109.4 . .
H9A C9 H9B 108.0 . .
C11 C10 C9 113.0(7) . .
C11 C10 H10A 109.0 . .
C9 C10 H10A 109.0 . .
C11 C10 H10B 109.0 . .
C9 C10 H10B 109.0 . .
H10A C10 H10B 107.8 . .
N3 C11 C10 113.4(7) . .
N3 C11 H11A 108.9 . .
C10 C11 H11A 108.9 . .
N3 C11 H11B 108.9 . .
C10 C11 H11B 108.9 . .
H11A C11 H11B 107.7 . .
N3 C12 N4 106.3(8) . .
N3 C12 Ag2 129.4(6) . .
N4 C12 Ag2 124.3(7) . .
C18 C13 C14 122.3(8) . .
C18 C13 N3 107.0(8) . .
C14 C13 N3 130.6(8) . .
C15 C14 C13 114.3(9) . .
C15 C14 H14 122.8 . .
C13 C14 H14 122.8 . .
C16 C15 C14 124.3(10) . .
C16 C15 H15 117.9 . .
C14 C15 H15 117.9 . .
C15 C16 C17 119.7(9) . .
C15 C16 H16 120.2 . .
C17 C16 H16 120.2 . .
C18 C17 C16 117.5(10) . .
C18 C17 H17 121.2 . .
C16 C17 H17 121.2 . .
C13 C18 C17 121.9(10) . .
C13 C18 N4 106.3(8) . .
C17 C18 N4 131.8(9) . .
N4 C19 C20 109.7(8) . .
N4 C19 H19A 109.7 . .
C20 C19 H19A 109.7 . .
N4 C19 H19B 109.7 . .
C20 C19 H19B 109.7 . .
H19A C19 H19B 108.2 . .
C21 C20 C19 110.4(13) . .
C21 C20 H20A 109.6 . .
C19 C20 H20A 109.6 . .
C21 C20 H20B 109.6 . .
C19 C20 H20B 109.6 . .
H20A C20 H20B 108.1 . .
C20 C21 C22 112.2(10) . .
C20 C21 H21A 109.2 . .
C22 C21 H21A 109.2 . .
C20 C21 H21B 109.2 . .
C22 C21 H21B 109.2 . .
H21A C21 H21B 107.9 . .
N1 C22 C21 106.8(9) 4_556 .
N1 C22 H22A 110.4 4_556 .
C21 C22 H22A 110.4 . .
N1 C22 H22B 110.4 4_556 .
C21 C22 H22B 110.4 . .
H22A C22 H22B 108.6 . .
N7 C23 N8 106.9(8) . .
N7 C23 Ag2 120.9(7) . .
N8 C23 Ag2 131.7(6) . .
N8 C24 C29 106.9(8) . .
N8 C24 C25 132.2(9) . .
C29 C24 C25 121.0(8) . .
C26 C25 C24 116.7(10) . .
C26 C25 H25 121.7 . .
C24 C25 H25 121.7 . .
C27 C26 C25 120.9(10) . .
C27 C26 H26 119.5 . .
C25 C26 H26 119.5 . .
C28 C27 C26 123.8(10) . .
C28 C27 H27 118.1 . .
C26 C27 H27 118.1 . .
C27 C28 C29 115.2(10) . .
C27 C28 H28 122.4 . .
C29 C28 H28 122.4 . .
C24 C29 N7 105.6(7) . .
C24 C29 C28 122.4(9) . .
N7 C29 C28 131.9(9) . .
N7 C30 C31 109.3(9) . .
N7 C30 H30A 109.8 . .
C31 C30 H30A 109.8 . .
N7 C30 H30B 109.8 . .
C31 C30 H30B 109.8 . .
H30A C30 H30B 108.3 . .
C32 C31 C30 112.5(9) . .
C32 C31 H31A 109.1 . .
C30 C31 H31A 109.1 . .
C32 C31 H31B 109.1 . .
C30 C31 H31B 109.1 . .
H31A C31 H31B 107.8 . .
C31 C32 C33 112.8(10) . .
C31 C32 H32A 109.0 . .
C33 C32 H32A 109.0 . .
C31 C32 H32B 109.0 . .
C33 C32 H32B 109.0 . .
H32A C32 H32B 107.8 . .
N5 C33 C32 111.9(10) . .
N5 C33 H33A 109.2 . .
C32 C33 H33A 109.2 . .
N5 C33 H33B 109.2 . .
C32 C33 H33B 109.2 . .
H33A C33 H33B 107.9 . .
N5 C34 N6 110.3(13) . .
N5 C34 Ag3' 120.9(11) . .
N6 C34 Ag3' 126.3(12) . .
N5 C34 Ag3 131.2(10) . .
N6 C34 Ag3 117.9(11) . .
C40 C35 C36 122.4(14) . .
C40 C35 N5 105.9(15) . .
C36 C35 N5 131.6(15) . .
C35 C36 C37 118.2(18) . .
C35 C36 H36 120.9 . .
C37 C36 H36 120.9 . .
C36 C37 C38 118.4(18) . .
C36 C37 H37 120.8 . .
C38 C37 H37 120.8 . .
C39 C38 C37 124.4(16) . .
C39 C38 H38 117.8 . .
C37 C38 H38 117.8 . .
C38 C39 C40 113.5(17) . .
C38 C39 H39 123.3 . .
C40 C39 H39 123.3 . .
C35 C40 N6 108.9(12) . .
C35 C40 C39 122.8(17) . .
N6 C40 C39 128.2(16) . .
N6 C41 C42 114.3(11) . .
N6 C41 H41A 108.7 . .
C42 C41 H41A 108.7 . .
N6 C41 H41B 108.7 . .
C42 C41 H41B 108.7 . .
H41A C41 H41B 107.6 . .
C43 C42 C41 114.4(13) . .
C43 C42 H42A 108.6 . .
C41 C42 H42A 108.6 . .
C43 C42 H42B 108.6 . .
C41 C42 H42B 108.6 . .
H42A C42 H42B 107.6 . .
C42 C43 C44 115.7(13) . .
C42 C43 H43A 108.4 . .
C44 C43 H43A 108.4 . .
C42 C43 H43B 108.4 . .
C44 C43 H43B 108.4 . .
H43A C43 H43B 107.4 . .
N12 C44 C43 111.0(11) . .
N12 C44 H44A 109.4 . .
C43 C44 H44A 109.4 . .
N12 C44 H44B 109.4 . .
C43 C44 H44B 109.4 . .
H44A C44 H44B 108.0 . .
N11 C45 N12 105.2(13) . .
N11 C45 Ag4 126.7(11) . .
N12 C45 Ag4 127.7(10) . .
N11 C45 Ag4' 133.1(10) . .
N12 C45 Ag4' 116.1(11) . .
C51 C46 C47 124.1(17) . .
C51 C46 N12 105.8(15) . .
C47 C46 N12 129.8(16) . .
C46 C47 C48 112.0(18) . .
C46 C47 H47 124.0 . .
C48 C47 H47 124.0 . .
C49 C48 C47 122(2) . .
C49 C48 H48 119.0 . .
C47 C48 H48 119.0 . .
C50 C49 C48 126(2) . .
C50 C49 H49 117.2 . .
C48 C49 H49 117.2 . .
C49 C50 C51 113(2) . .
C49 C50 H50 123.4 . .
C51 C50 H50 123.4 . .
C46 C51 N11 109.4(15) . .
C46 C51 C50 123.0(19) . .
N11 C51 C50 127.5(19) . .
N11 C52 C53 112.1(14) . .
N11 C52 H52A 109.2 . .
C53 C52 H52A 109.2 . .
N11 C52 H52B 109.2 . .
C53 C52 H52B 109.2 . .
H52A C52 H52B 107.9 . .
C52 C53 C54 108.0(12) . .
C52 C53 H53A 110.1 . .
C54 C53 H53A 110.1 . .
C52 C53 H53B 110.1 . .
C54 C53 H53B 110.1 . .
H53A C53 H53B 108.4 . .
C55 C54 C53 106.4(11) . .
C55 C54 H54A 110.5 . .
C53 C54 H54A 110.5 . .
C55 C54 H54B 110.5 . .
C53 C54 H54B 110.5 . .
H54A C54 H54B 108.6 . .
N10 C55 C54 112.2(11) . .
N10 C55 H55A 109.2 . .
C54 C55 H55A 109.2 . .
N10 C55 H55B 109.2 . .
C54 C55 H55B 109.2 . .
H55A C55 H55B 107.9 . .
N10 C56 N9 103.4(12) . .
N10 C56 Ag3 128.5(10) . .
N9 C56 Ag3 126.6(9) . .
N10 C56 Ag3' 135.3(11) . .
N9 C56 Ag3' 121.2(9) . .
C62 C57 N10 106.9(14) . .
C62 C57 C58 123.5(19) . .
N10 C57 C58 129.6(17) . .
C59 C58 C57 109.8(19) . .
C59 C58 H58 125.1 . .
C57 C58 H58 125.1 . .
C60 C59 C58 131(2) . .
C60 C59 H59 114.7 . .
C58 C59 H59 114.7 . .
C59 C60 C61 118.5(19) . .
C59 C60 H60 120.7 . .
C61 C60 H60 120.7 . .
C60 C61 C62 113.8(17) . .
C60 C61 H61 123.1 . .
C62 C61 H61 123.1 . .
C57 C62 N9 107.0(14) . .
C57 C62 C61 123.8(16) . .
N9 C62 C61 129.2(16) . .
N9 C63 C64 114.9(9) . .
N9 C63 H63A 108.5 . .
C64 C63 H63A 108.5 . .
N9 C63 H63B 108.5 . .
C64 C63 H63B 108.5 . .
H63A C63 H63B 107.5 . .
C65 C64 C63 111.7(8) . .
C65 C64 H64A 109.3 . .
C63 C64 H64A 109.3 . .
C65 C64 H64B 109.3 . .
C63 C64 H64B 109.3 . .
H64A C64 H64B 107.9 . .
C64 C65 C66 117.1(8) . .
C64 C65 H65A 108.0 . .
C66 C65 H65A 108.0 . .
C64 C65 H65B 108.0 . .
C66 C65 H65B 108.0 . .
H65A C65 H65B 107.3 . .
N8 C66 C65 111.9(8) . .
N8 C66 H66A 109.2 . .
C65 C66 H66A 109.2 . .
N8 C66 H66B 109.2 . .
C65 C66 H66B 109.2 . .
H66A C66 H66B 107.9 . .

loop_
_geom_bond_atom_site_label_1
_geom_bond_atom_site_label_2
_geom_bond_distance
_geom_bond_site_symmetry_2
Ag1 C1 2.091(8) 4_556
Ag1 C1 2.091(8) .
Ag2 C12 2.117(9) .
Ag2 C23 2.126(9) .
Ag3 C56 1.977(13) .
Ag3 C34 2.205(14) .
Ag4 C45 2.106(16) 4_556
Ag4 C45 2.106(16) .
Ag3' C34 1.909(14) .
Ag3' C56 2.326(14) .
Ag4' C45 2.195(17) 4_556
Ag4' C45 2.195(17) .
P1 F5 1.524(14) .
P1 F6 1.556(13) .
P1 F3 1.557(12) .
P1 F2 1.563(14) .
P1 F1 1.563(13) .
P1 F4 1.629(13) .
P2 F10 1.537(13) .
P2 F7 1.554(8) 2
P2 F7 1.554(8) .
P2 F8 1.572(14) .
P2 F9 1.597(7) .
P2 F9 1.598(7) 2
P3 F11' 1.549(10) .
P3 F11' 1.550(10) 14_655
P3 F11' 1.550(10) 7
P3 F11' 1.550(10) 12_655
P3 F12' 1.556(10) .
P3 F12' 1.556(10) 14_655
P3 F11 1.560(9) .
P3 F11 1.560(9) 14_655
P3 F11 1.560(9) 7
P3 F11 1.560(9) 12_655
P3 F13 1.575(8) 7
P3 F13 1.575(8) .
P4 F16 1.498(7) .
P4 F16 1.498(7) 12
P4 F15 1.535(6) 12
P4 F15 1.535(6) .
P4 F14 1.586(5) .
P4 F14 1.586(5) 12
P4 F16' 1.753(11) .
P4 F16' 1.753(11) 12
P5 F20' 1.551(9) .
P5 F20 1.553(9) .
P5 F19 1.553(9) .
P5 F17 1.557(7) .
P5 F18 1.559(7) .
P5 F21' 1.560(9) .
P5 F22' 1.568(9) .
P5 F19' 1.568(9) .
P5 F22 1.569(9) .
P5 F21 1.572(9) .
F11' F11' 0.48(6) 12_655
F16 F16 1.12(2) 12
N1 C1 1.340(10) .
N1 C2 1.384(10) .
N1 C22 1.440(11) 4_556
N2 C1 1.364(10) .
N2 C7 1.384(10) .
N2 C8 1.444(10) .
N3 C12 1.348(11) .
N3 C13 1.399(11) .
N3 C11 1.452(10) .
N4 C12 1.349(11) .
N4 C18 1.390(13) .
N4 C19 1.462(12) .
N5 C34 1.244(18) .
N5 C35 1.423(17) .
N5 C33 1.460(17) .
N6 C34 1.390(16) .
N6 C40 1.403(19) .
N6 C41 1.412(17) .
N7 C23 1.333(11) .
N7 C29 1.399(11) .
N7 C30 1.441(12) .
N8 C23 1.350(13) .
N8 C24 1.376(11) .
N8 C66 1.480(12) .
N9 C56 1.376(16) .
N9 C62 1.392(16) .
N9 C63 1.494(15) .
N10 C56 1.353(16) .
N10 C57 1.40(2) .
N10 C55 1.465(18) .
N11 C45 1.358(17) .
N11 C51 1.387(19) .
N11 C52 1.445(19) .
N12 C45 1.378(17) .
N12 C46 1.400(18) .
N12 C44 1.428(19) .
C2 C3 1.381(12) .
C2 C7 1.399(12) .
C3 C4 1.370(14) .
C3 H3 0.9300 .
C4 C5 1.383(15) .
C4 H4 0.9300 .
C5 C6 1.385(13) .
C5 H5 0.9300 .
C6 C7 1.396(12) .
C6 H6 0.9300 .
C8 C9 1.516(11) .
C8 H8A 0.9700 .
C8 H8B 0.9700 .
C9 C10 1.529(11) .
C9 H9A 0.9700 .
C9 H9B 0.9700 .
C10 C11 1.512(12) .
C10 H10A 0.9700 .
C10 H10B 0.9700 .
C11 H11A 0.9700 .
C11 H11B 0.9700 .
C13 C18 1.356(13) .
C13 C14 1.398(13) .
C14 C15 1.397(14) .
C14 H14 0.9300 .
C15 C16 1.360(16) .
C15 H15 0.9300 .
C16 C17 1.388(17) .
C16 H16 0.9300 .
C17 C18 1.385(13) .
C17 H17 0.9300 .
C19 C20 1.474(17) .
C19 H19A 0.9700 .
C19 H19B 0.9700 .
C20 C21 1.380(18) .
C20 H20A 0.9700 .
C20 H20B 0.9700 .
C21 C22 1.673(18) .
C21 H21A 0.9700 .
C21 H21B 0.9700 .
C22 N1 1.440(11) 4_556
C22 H22A 0.9700 .
C22 H22B 0.9700 .
C24 C29 1.379(13) .
C24 C25 1.400(13) .
C25 C26 1.384(14) .
C25 H25 0.9300 .
C26 C27 1.376(16) .
C26 H26 0.9300 .
C27 C28 1.367(15) .
C27 H27 0.9300 .
C28 C29 1.400(12) .
C28 H28 0.9300 .
C30 C31 1.565(16) .
C30 H30A 0.9700 .
C30 H30B 0.9700 .
C31 C32 1.454(17) .
C31 H31A 0.9700 .
C31 H31B 0.9700 .
C32 C33 1.546(16) .
C32 H32A 0.9700 .
C32 H32B 0.9700 .
C33 H33A 0.9700 .
C33 H33B 0.9700 .
C35 C40 1.32(2) .
C35 C36 1.36(2) .
C36 C37 1.38(2) .
C36 H36 0.9300 .
C37 C38 1.38(2) .
C37 H37 0.9300 .
C38 C39 1.37(2) .
C38 H38 0.9300 .
C39 C40 1.419(18) .
C39 H39 0.9300 .
C41 C42 1.473(17) .
C41 H41A 0.9700 .
C41 H41B 0.9700 .
C42 C43 1.45(2) .
C42 H42A 0.9700 .
C42 H42B 0.9700 .
C43 C44 1.51(2) .
C43 H43A 0.9700 .
C43 H43B 0.9700 .
C44 H44A 0.9700 .
C44 H44B 0.9700 .
C46 C51 1.33(2) .
C46 C47 1.39(2) .
C47 C48 1.44(3) .
C47 H47 0.9300 .
C48 C49 1.34(3) .
C48 H48 0.9300 .
C49 C50 1.34(3) .
C49 H49 0.9300 .
C50 C51 1.43(2) .
C50 H50 0.9300 .
C52 C53 1.50(2) .
C52 H52A 0.9700 .
C52 H52B 0.9700 .
C53 C54 1.579(19) .
C53 H53A 0.9700 .
C53 H53B 0.9700 .
C54 C55 1.499(17) .
C54 H54A 0.9700 .
C54 H54B 0.9700 .
C55 H55A 0.9700 .
C55 H55B 0.9700 .
C57 C62 1.33(2) .
C57 C58 1.41(2) .
C58 C59 1.34(2) .
C58 H58 0.9300 .
C59 C60 1.34(2) .
C59 H59 0.9300 .
C60 C61 1.40(2) .
C60 H60 0.9300 .
C61 C62 1.41(2) .
C61 H61 0.9300 .
C63 C64 1.496(14) .
C63 H63A 0.9700 .
C63 H63B 0.9700 .
C64 C65 1.490(15) .
C64 H64A 0.9700 .
C64 H64B 0.9700 .
C65 C66 1.533(14) .
C65 H65A 0.9700 .
C65 H65B 0.9700 .
C66 H66A 0.9700 .
C66 H66B 0.9700 .

loop_
_geom_torsion_atom_site_label_1
_geom_torsion_atom_site_label_2
_geom_torsion_atom_site_label_3
_geom_torsion_atom_site_label_4
_geom_torsion
_geom_torsion_site_symmetry_1
_geom_torsion_site_symmetry_4
F11' P3 F11' F11' 127(7) 14_655 12_655
F11' P3 F11' F11' -143(7) 7 12_655
F12' P3 F11' F11' 37(7) . 12_655
F12' P3 F11' F11' -143(7) 14_655 12_655
F13 P3 F11' F11' 127(7) 7 12_655
F13 P3 F11' F11' -53(7) . 12_655
F15 P4 F16 F16 30(2) 12 12
F15 P4 F16 F16 -167.2(10) . 12
F14 P4 F16 F16 -70.5(12) . 12
F14 P4 F16 F16 109.0(12) 12 12
C2 N1 C1 N2 0.4(8) . .
C22 N1 C1 N2 -176.0(8) 4_556 .
C2 N1 C1 Ag1 176.5(6) . .
C22 N1 C1 Ag1 0.1(12) 4_556 .
C7 N2 C1 N1 -0.8(8) . .
C8 N2 C1 N1 -177.9(6) . .
C7 N2 C1 Ag1 -177.1(5) . .
C8 N2 C1 Ag1 5.8(10) . .
C1 N1 C2 C3 -177.9(9) . .
C22 N1 C2 C3 -1.6(15) 4_556 .
C1 N1 C2 C7 0.2(9) . .
C22 N1 C2 C7 176.5(8) 4_556 .
N1 C2 C3 C4 176.5(9) . .
C7 C2 C3 C4 -1.4(14) . .
C2 C3 C4 C5 3.7(17) . .
C3 C4 C5 C6 -3.4(18) . .
C4 C5 C6 C7 0.6(15) . .
C1 N2 C7 C6 179.6(8) . .
C8 N2 C7 C6 -3.3(13) . .
C1 N2 C7 C2 0.9(8) . .
C8 N2 C7 C2 178.0(7) . .
C5 C6 C7 N2 -177.1(9) . .
C5 C6 C7 C2 1.5(13) . .
C3 C2 C7 N2 177.8(8) . .
N1 C2 C7 N2 -0.6(8) . .
C3 C2 C7 C6 -1.1(13) . .
N1 C2 C7 C6 -179.6(7) . .
C1 N2 C8 C9 87.9(9) . .
C7 N2 C8 C9 -88.8(9) . .
N2 C8 C9 C10 -171.0(7) . .
C8 C9 C10 C11 179.3(7) . .
C12 N3 C11 C10 -80.1(10) . .
C13 N3 C11 C10 96.6(10) . .
C9 C10 C11 N3 -54.3(10) . .
C13 N3 C12 N4 1.5(9) . .
C11 N3 C12 N4 178.7(7) . .
C13 N3 C12 Ag2 -178.4(6) . .
C11 N3 C12 Ag2 -1.2(12) . .
C18 N4 C12 N3 0.4(9) . .
C19 N4 C12 N3 -178.1(8) . .
C18 N4 C12 Ag2 -179.7(6) . .
C19 N4 C12 Ag2 1.7(12) . .
C12 N3 C13 C18 -2.8(9) . .
C11 N3 C13 C18 -180.0(8) . .
C12 N3 C13 C14 180.0(9) . .
C11 N3 C13 C14 2.9(14) . .
C18 C13 C14 C15 0.4(13) . .
N3 C13 C14 C15 177.2(8) . .
C13 C14 C15 C16 -1.5(14) . .
C14 C15 C16 C17 1.4(16) . .
C15 C16 C17 C18 -0.2(15) . .
C14 C13 C18 C17 0.8(14) . .
N3 C13 C18 C17 -176.7(8) . .
C14 C13 C18 N4 -179.6(8) . .
N3 C13 C18 N4 3.0(9) . .
C16 C17 C18 C13 -0.9(15) . .
C16 C17 C18 N4 179.6(10) . .
C12 N4 C18 C13 -2.1(10) . .
C19 N4 C18 C13 176.4(8) . .
C12 N4 C18 C17 177.4(10) . .
C19 N4 C18 C17 -4.1(16) . .
C12 N4 C19 C20 98.4(12) . .
C18 N4 C19 C20 -79.9(13) . .
N4 C19 C20 C21 -72.4(16) . .
C19 C20 C21 C22 174.9(10) . .
C20 C21 C22 N1 176.1(11) . 4_556
C29 N7 C23 N8 -0.3(10) . .
C30 N7 C23 N8 -171.6(8) . .
C29 N7 C23 Ag2 -172.7(6) . .
C30 N7 C23 Ag2 16.0(12) . .
C24 N8 C23 N7 -0.6(10) . .
C66 N8 C23 N7 176.8(8) . .
C24 N8 C23 Ag2 170.7(6) . .
C66 N8 C23 Ag2 -11.9(13) . .
C23 N8 C24 C29 1.3(10) . .
C66 N8 C24 C29 -176.1(8) . .
C23 N8 C24 C25 -177.6(9) . .
C66 N8 C24 C25 5.0(15) . .
N8 C24 C25 C26 176.9(9) . .
C29 C24 C25 C26 -1.9(13) . .
C24 C25 C26 C27 0.5(14) . .
C25 C26 C27 C28 1.3(16) . .
C26 C27 C28 C29 -1.6(15) . .
N8 C24 C29 N7 -1.4(9) . .
C25 C24 C29 N7 177.7(8) . .
N8 C24 C29 C28 -177.4(8) . .
C25 C24 C29 C28 1.6(13) . .
C23 N7 C29 C24 1.1(10) . .
C30 N7 C29 C24 172.5(8) . .
C23 N7 C29 C28 176.6(9) . .
C30 N7 C29 C28 -12.0(15) . .
C27 C28 C29 C24 0.1(14) . .
C27 C28 C29 N7 -174.8(9) . .
C23 N7 C30 C31 89.3(11) . .
C29 N7 C30 C31 -80.9(10) . .
N7 C30 C31 C32 -67.8(14) . .
C30 C31 C32 C33 -179.2(12) . .
C34 N5 C33 C32 99.0(16) . .
C35 N5 C33 C32 -85.2(14) . .
C31 C32 C33 N5 -176.5(13) . .
C35 N5 C34 N6 2.7(14) . .
C33 N5 C34 N6 179.0(9) . .
C35 N5 C34 Ag3' 165.9(8) . .
C33 N5 C34 Ag3' -17.7(18) . .
C35 N5 C34 Ag3 173.7(9) . .
C33 N5 C34 Ag3 -10(2) . .
C40 N6 C34 N5 -3.2(13) . .
C41 N6 C34 N5 -171.4(11) . .
C40 N6 C34 Ag3' -165.4(9) . .
C41 N6 C34 Ag3' 26.4(17) . .
C40 N6 C34 Ag3 -175.6(7) . .
C41 N6 C34 Ag3 16.2(15) . .
C34 N5 C35 C40 -1.0(14) . .
C33 N5 C35 C40 -177.4(10) . .
C34 N5 C35 C36 178.1(14) . .
C33 N5 C35 C36 1.7(19) . .
C40 C35 C36 C37 1(2) . .
N5 C35 C36 C37 -177.9(12) . .
C35 C36 C37 C38 -4(2) . .
C36 C37 C38 C39 7(2) . .
C37 C38 C39 C40 -5(2) . .
C36 C35 C40 N6 179.7(11) . .
N5 C35 C40 N6 -1.1(13) . .
C36 C35 C40 C39 0(2) . .
N5 C35 C40 C39 179.3(11) . .
C34 N6 C40 C35 2.6(13) . .
C41 N6 C40 C35 170.8(11) . .
C34 N6 C40 C39 -177.9(12) . .
C41 N6 C40 C39 -9.7(19) . .
C38 C39 C40 C35 2(2) . .
C38 C39 C40 N6 -177.7(13) . .
C34 N6 C41 C42 86.0(15) . .
C40 N6 C41 C42 -79.7(15) . .
N6 C41 C42 C43 -175.8(11) . .
C41 C42 C43 C44 177.6(11) . .
C45 N12 C44 C43 -83.3(19) . .
C46 N12 C44 C43 91.9(17) . .
C42 C43 C44 N12 -57.6(18) . .
C51 N11 C45 N12 -0.4(14) . .
C52 N11 C45 N12 -174.7(12) . .
C51 N11 C45 Ag4 172.8(9) . .
C52 N11 C45 Ag4 -1.5(18) . .
C51 N11 C45 Ag4' 150.9(14) . .
C52 N11 C45 Ag4' -23(2) . .
C46 N12 C45 N11 -2.8(14) . .
C44 N12 C45 N11 173.0(13) . .
C46 N12 C45 Ag4 -176.0(9) . .
C44 N12 C45 Ag4 0(2) . .
C46 N12 C45 Ag4' -159.8(10) . .
C44 N12 C45 Ag4' 16.0(18) . .
C45 N12 C46 C51 5.1(15) . .
C44 N12 C46 C51 -170.8(14) . .
C45 N12 C46 C47 178.8(13) . .
C44 N12 C46 C47 3(2) . .
C51 C46 C47 C48 -2.6(19) . .
N12 C46 C47 C48 -175.3(13) . .
C46 C47 C48 C49 4(2) . .
C47 C48 C49 C50 -5(3) . .
C48 C49 C50 C51 5(3) . .
C47 C46 C51 N11 -179.4(11) . .
N12 C46 C51 N11 -5.2(15) . .
C47 C46 C51 C50 2(2) . .
N12 C46 C51 C50 176.6(12) . .
C45 N11 C51 C46 3.7(15) . .
C52 N11 C51 C46 177.5(12) . .
C45 N11 C51 C50 -178.3(13) . .
C52 N11 C51 C50 -4(2) . .
C49 C50 C51 C46 -3(2) . .
C49 C50 C51 N11 179.1(14) . .
C45 N11 C52 C53 107.2(16) . .
C51 N11 C52 C53 -66.0(19) . .
N11 C52 C53 C54 -68.4(18) . .
C52 C53 C54 C55 -177.7(14) . .
C56 N10 C55 C54 89.9(16) . .
C57 N10 C55 C54 -88.1(15) . .
C53 C54 C55 N10 175.6(13) . .
C57 N10 C56 N9 0.2(12) . .
C55 N10 C56 N9 -178.1(10) . .
C57 N10 C56 Ag3 166.7(9) . .
C55 N10 C56 Ag3 -11.5(17) . .
C57 N10 C56 Ag3' 177.3(9) . .
C55 N10 C56 Ag3' -1.0(18) . .
C62 N9 C56 N10 -0.9(11) . .
C63 N9 C56 N10 179.5(8) . .
C62 N9 C56 Ag3 -167.8(8) . .
C63 N9 C56 Ag3 12.6(14) . .
C62 N9 C56 Ag3' -178.5(7) . .
C63 N9 C56 Ag3' 1.8(12) . .
C56 N10 C57 C62 0.6(13) . .
C55 N10 C57 C62 178.8(10) . .
C56 N10 C57 C58 -178.5(12) . .
C55 N10 C57 C58 0(2) . .
C62 C57 C58 C59 -2.8(19) . .
N10 C57 C58 C59 176.2(13) . .
C57 C58 C59 C60 3(3) . .
C58 C59 C60 C61 -1(3) . .
C59 C60 C61 C62 -1(2) . .
N10 C57 C62 N9 -1.1(12) . .
C58 C57 C62 N9 178.1(11) . .
N10 C57 C62 C61 -178.1(10) . .
C58 C57 C62 C61 1.1(19) . .
C56 N9 C62 C57 1.3(12) . .
C63 N9 C62 C57 -179.1(9) . .
C56 N9 C62 C61 178.0(10) . .
C63 N9 C62 C61 -2.4(17) . .
C60 C61 C62 C57 0.9(17) . .
C60 C61 C62 N9 -175.4(11) . .
C56 N9 C63 C64 81.6(12) . .
C62 N9 C63 C64 -98.0(13) . .
N9 C63 C64 C65 -169.9(10) . .
C63 C64 C65 C66 -174.9(10) . .
C23 N8 C66 C65 -87.5(12) . .
C24 N8 C66 C65 89.5(11) . .
C64 C65 C66 N8 -52.1(14) . .

loop_
_platon_squeeze_void_nr
_platon_squeeze_void_average_x
_platon_squeeze_void_average_y
_platon_squeeze_void_average_z
_platon_squeeze_void_volume
_platon_squeeze_void_count_electrons
_platon_squeeze_void_content
1 0.324 0.125 0.125 363 111 ' '
2 0.926 0.125 0.125 363 111 ' '
3 0.426 0.125 0.625 363 111 ' '
4 0.824 0.125 0.625 363 111 ' '
5 0.560 0.109 0.381 40 10 ' '
6 0.190 0.109 0.369 41 10 ' '
7 0.060 0.109 0.881 40 10 ' '
8 0.690 0.109 0.869 41 10 ' '
9 0.625 0.125 0.125 17 8 ' '
10 0.125 0.125 0.625 17 8 ' '
11 0.057 0.141 0.369 39 9 ' '
12 0.692 0.141 0.381 39 9 ' '
13 0.557 0.141 0.869 39 9 ' '
14 0.193 0.141 0.881 39 9 ' '
15 0.074 0.375 0.375 363 111 ' '
16 0.676 0.375 0.375 363 111 ' '
17 0.176 0.375 0.875 363 111 ' '
18 0.574 0.375 0.875 363 111 ' '
19 0.940 0.359 0.131 41 10 ' '
20 0.310 0.359 0.119 40 10 ' '
21 0.440 0.359 0.631 41 10 ' '
22 0.810 0.359 0.619 40 10 ' '
23 0.375 0.375 0.375 17 8 ' '
24 0.875 0.375 0.875 17 8 ' '
25 0.443 0.391 0.119 40 9 ' '
26 0.807 0.391 0.131 38 9 ' '
27 0.943 0.391 0.619 40 9 ' '
28 0.307 0.391 0.631 38 9 ' '
29 0.426 0.625 0.125 363 111 ' '
30 0.824 0.625 0.125 363 111 ' '
31 0.324 0.625 0.625 363 111 ' '
32 0.926 0.625 0.625 363 111 ' '
33 0.060 0.609 0.381 40 10 ' '
34 0.690 0.609 0.369 41 10 ' '
35 0.560 0.609 0.881 40 10 ' '
36 0.190 0.609 0.869 41 10 ' '
37 0.125 0.625 0.125 17 8 ' '
38 0.625 0.625 0.625 17 8 ' '
39 0.557 0.642 0.369 39 9 ' '
40 0.193 0.641 0.381 39 9 ' '
41 0.057 0.642 0.869 39 9 ' '
42 0.692 0.641 0.881 39 9 ' '
43 0.176 0.875 0.375 363 111 ' '
44 0.574 0.875 0.375 363 111 ' '
45 0.074 0.875 0.875 363 111 ' '
46 0.676 0.875 0.875 363 111 ' '
47 0.440 0.859 0.131 41 10 ' '
48 0.810 0.859 0.119 40 10 ' '
49 0.940 0.859 0.631 41 10 ' '
50 0.310 0.859 0.619 40 10 ' '
51 0.875 0.875 0.375 17 8 ' '
52 0.375 0.875 0.875 17 8 ' '
53 0.943 0.892 0.119 40 9 ' '
54 0.307 0.891 0.131 38 9 ' '
55 0.443 0.892 0.619 40 9 ' '
56 0.807 0.891 0.631 38 9 ' '
